data_4516872
loop_
_publ_author_name
'Gl\"ocklhofer, Florian'
'Morawietz, Andreas J.'
'St\"oger, Berthold'
'Unterlass, Miriam M.'
'Fr\"ohlich, Johannes'

_publ_section_title
;
 Extending the Scope of a New Cyanation: Design and Synthesis of an
 Anthracene Derivative with an Exceptionally Low LUMO Level and Improved
 Solubility.
;
_journal_issue 4
_journal_name_full 'ACS omega'
_journal_page_first 1594
_journal_page_last 1600
_journal_paper_doi 10.1021/acsomega.7b00245
_journal_volume 2
_journal_year 2017
_chemical_formula_sum 'C16 H6 N4 O4'
_chemical_formula_weight 318.2
_space_group_IT_number 4
_space_group_name_Hall 'P 2yb'
_space_group_name_H-M_alt 'P 1 21 1'
_symmetry_cell_setting monoclinic
_symmetry_Int_Tables_number 4
_symmetry_space_group_name_Hall 'P 2yb'
_symmetry_space_group_name_H-M 'P 1 21 1'
_audit_creation_method 'Jana2006 Version : 19/08/2016'
_cell_angle_alpha 90
_cell_angle_beta 90.597(3)
_cell_angle_gamma 90
_cell_formula_units_Z 2
_cell_length_a 3.7419(4)
_cell_length_b 8.4966(9)
_cell_length_c 20.448(2)
_cell_measurement_reflns_used 5311
_cell_measurement_temperature 100
_cell_measurement_theta_max 30.05
_cell_measurement_theta_min 2.40
_cell_volume 650.08(12)
_computing_cell_refinement 'SAINT-Plus (Bruker, 2016)'
_computing_data_collection 'Apex 3 (Bruker, 2016)'
_computing_data_reduction 'SAINT-Plus (Bruker, 2016)'
_computing_molecular_graphics 'Mercury (C. F. Macrae et al., 2008)'
_computing_structure_refinement 'Jana 2006 (V. Pet\<r\'i\<cek et al., 2014)'
_computing_structure_solution 'SHELXT (G. Sheldrick, 2015)'
_diffrn_ambient_temperature 100
_diffrn_measured_fraction_theta_full 1
_diffrn_measured_fraction_theta_max 1
_diffrn_measurement_device 'four-circle diffractometer'
_diffrn_measurement_device_type 'Bruker KAPPA APEX II CCD'
_diffrn_measurement_method '\w- and \f-scans'
_diffrn_radiation_monochromator graphite
_diffrn_radiation_probe x-ray
_diffrn_radiation_source 'X-ray tube'
_diffrn_radiation_type 'Mo K\a'
_diffrn_radiation_wavelength 0.71073
_diffrn_reflns_av_R_equivalents 0.0314
_diffrn_reflns_av_unetI/netI 0.0381
_diffrn_reflns_limit_h_max 5
_diffrn_reflns_limit_h_min -5
_diffrn_reflns_limit_k_max 11
_diffrn_reflns_limit_k_min -11
_diffrn_reflns_limit_l_max 28
_diffrn_reflns_limit_l_min -28
_diffrn_reflns_number 9571
_diffrn_reflns_theta_full 30.12
_diffrn_reflns_theta_max 30.12
_diffrn_reflns_theta_min 1
_exptl_absorpt_coefficient_mu 0.122
_exptl_absorpt_correction_T_max 1.00
_exptl_absorpt_correction_T_min 0.94
_exptl_absorpt_correction_type multi-scan
_exptl_absorpt_process_details SADABS
_exptl_crystal_colour yellow
_exptl_crystal_density_diffrn 1.6259
_exptl_crystal_description tabular
_exptl_crystal_F_000 324
_exptl_crystal_size_max 0.54
_exptl_crystal_size_mid 0.21
_exptl_crystal_size_min 0.04
_refine_diff_density_max 0.34
_refine_diff_density_min -0.22
_refine_ls_abs_structure_details '  1766 of Friedel pairs used in the refinement'
_refine_ls_extinction_method none
_refine_ls_goodness_of_fit_gt 1.61
_refine_ls_goodness_of_fit_ref 1.54
_refine_ls_hydrogen_treatment constr
_refine_ls_number_constraints 25
_refine_ls_number_parameters 217
_refine_ls_number_reflns 3787
_refine_ls_number_restraints 0
_refine_ls_R_factor_all 0.0563
_refine_ls_R_factor_gt 0.0464
_refine_ls_shift/su_max 0.0411
_refine_ls_shift/su_mean 0.0081
_refine_ls_structure_factor_coef F
_refine_ls_weighting_details w=1/(\s^2^(F)+0.0009F^2^)
_refine_ls_weighting_scheme sigma
_refine_ls_wR_factor_gt 0.0697
_refine_ls_wR_factor_ref 0.0725
_reflns_number_gt 3218
_reflns_number_total 3787
_reflns_threshold_expression I>3\s(I)
_cod_data_source_file ao7b00245_si_002.cif
_cod_data_source_block dinitrodicyanoanthracene
_cod_depositor_comments
;
The following automatic conversions were performed:

data item '_diffrn_radiation_probe' value 'X-ray' was changed to
'x-ray' in accordance with the
/home/saulius/struct/COD-crude-data/automatic-downloads/DataCite-retrospective/ACS/depositions/lib/dictionaries/cif_core.dic
dictionary named 'cif_core.dic' version 2.4.2 last updated on
2011-04-26.

Automatic conversion script
Id: cif_fix_values 6909 2019-04-08 15:41:33Z antanas 
;
_cod_original_cell_volume 650.06(12)
_cod_database_code 4516872

loop_
_space_group_symop_id
_space_group_symop_operation_xyz
1 x,y,z
2 -x,y+1/2,-z

loop_
_atom_site_label
_atom_site_type_symbol
_atom_site_fract_x
_atom_site_fract_y
_atom_site_fract_z
_atom_site_adp_type
_atom_site_U_iso_or_equiv
_atom_site_site_symmetry_multiplicity
_atom_site_occupancy
_atom_site_calc_flag
O1 O 0.4535(5) 0.6591(2) 0.07634(8) Uani 0.0329(5) 2 1 d
O2 O 0.7897(5) 0.5317(2) 0.00955(9) Uani 0.0337(6) 2 1 d
O3 O 0.0223(5) 0.1712(2) 0.50685(8) Uani 0.0271(5) 2 1 d
O4 O 0.3397(5) -0.0352(2) 0.52991(9) Uani 0.0314(5) 2 1 d
N1 N 0.1264(5) 0.5608(2) 0.31907(9) Uani 0.0217(5) 2 1 d
N2 N 0.9590(5) -0.2436(2) 0.18986(10) Uani 0.0248(5) 2 1 d
N3 N 0.6223(5) 0.5441(2) 0.06050(9) Uani 0.0197(5) 2 1 d
N4 N 0.2225(5) 0.0634(2) 0.49171(9) Uani 0.0197(5) 2 1 d
C1 C 0.4044(5) 0.3029(2) 0.27539(10) Uani 0.0125(5) 2 1 d
C2 C 0.5230(5) 0.2939(2) 0.21046(10) Uani 0.0132(5) 2 1 d
C3 C 0.5044(5) 0.4257(2) 0.16671(10) Uani 0.0146(5) 2 1 d
C4 C 0.6316(5) 0.4068(2) 0.10525(10) Uani 0.0159(5) 2 1 d
C5 C 0.7730(5) 0.2641(2) 0.08086(10) Uani 0.0168(5) 2 1 d
C6 C 0.7854(5) 0.1367(2) 0.12118(10) Uani 0.0159(5) 2 1 d
C7 C 0.6656(5) 0.1473(2) 0.18694(10) Uani 0.0135(5) 2 1 d
C8 C 0.6816(5) 0.0182(2) 0.22990(10) Uani 0.0132(5) 2 1 d
C9 C 0.5647(5) 0.0269(2) 0.29511(10) Uani 0.0129(5) 2 1 d
C10 C 0.5864(5) -0.1052(2) 0.33809(11) Uani 0.0163(5) 2 1 d
C11 C 0.4725(6) -0.0930(2) 0.40073(11) Uani 0.0181(6) 2 1 d
C12 C 0.3355(5) 0.0520(2) 0.42277(10) Uani 0.0155(5) 2 1 d
C13 C 0.3050(5) 0.1826(2) 0.38456(9) Uani 0.0131(5) 2 1 d
C14 C 0.4236(5) 0.1729(2) 0.31862(9) Uani 0.0123(5) 2 1 d
C15 C 0.2549(5) 0.4488(2) 0.29941(10) Uani 0.0144(5) 2 1 d
C16 C 0.8319(5) -0.1276(2) 0.20729(10) Uani 0.0158(5) 2 1 d
H1c3 H 0.405171 0.524366 0.180481 Uiso 0.0175 2 1 d
H1c5 H 0.85835 0.25729 0.036833 Uiso 0.0202 2 1 d
H1c6 H 0.875984 0.038464 0.105107 Uiso 0.0191 2 1 d
H1c10 H 0.681998 -0.203113 0.322655 Uiso 0.0195 2 1 d
H1c11 H 0.485108 -0.181975 0.429618 Uiso 0.0218 2 1 d
H1c13 H 0.206491 0.278491 0.401493 Uiso 0.0157 2 1 d

loop_
_atom_site_aniso_label
_atom_site_aniso_type_symbol
_atom_site_aniso_U_11
_atom_site_aniso_U_22
_atom_site_aniso_U_33
_atom_site_aniso_U_12
_atom_site_aniso_U_13
_atom_site_aniso_U_23
O1 O 0.0457(11) 0.0314(9) 0.0218(8) 0.0169(8) 0.0049(7) 0.0067(7)
O2 O 0.0396(11) 0.0335(9) 0.0284(9) 0.0001(8) 0.0184(8) 0.0073(7)
O3 O 0.0270(8) 0.0320(9) 0.0224(8) 0.0049(7) 0.0063(6) -0.0032(7)
O4 O 0.0405(10) 0.0309(9) 0.0228(8) 0.0051(8) 0.0000(7) 0.0077(7)
N1 N 0.0234(9) 0.0179(8) 0.0240(9) 0.0023(7) 0.0027(7) -0.0020(7)
N2 N 0.0229(9) 0.0213(9) 0.0304(10) 0.0017(8) 0.0076(8) -0.0057(8)
N3 N 0.0172(9) 0.0253(9) 0.0164(8) -0.0012(7) -0.0007(7) 0.0003(7)
N4 N 0.0207(9) 0.0217(9) 0.0166(8) -0.0029(8) 0.0017(7) 0.0005(7)
C1 C 0.0093(8) 0.0120(8) 0.0162(9) 0.0005(6) -0.0012(7) -0.0031(7)
C2 C 0.0081(8) 0.0170(9) 0.0146(9) -0.0019(7) -0.0002(7) -0.0040(7)
C3 C 0.0114(8) 0.0163(9) 0.0160(9) 0.0003(7) -0.0004(7) -0.0006(7)
C4 C 0.0098(8) 0.0224(10) 0.0153(10) -0.0017(7) -0.0024(7) -0.0002(7)
C5 C 0.0128(9) 0.0222(10) 0.0155(9) 0.0011(8) 0.0029(7) -0.0039(8)
C6 C 0.0117(9) 0.0195(10) 0.0165(9) 0.0004(8) 0.0024(7) -0.0045(8)
C7 C 0.0101(8) 0.0148(9) 0.0155(9) -0.0010(7) -0.0002(7) -0.0041(7)
C8 C 0.0097(9) 0.0136(8) 0.0162(9) -0.0008(7) 0.0008(7) -0.0057(7)
C9 C 0.0074(8) 0.0149(9) 0.0163(9) -0.0001(7) 0.0017(7) -0.0036(7)
C10 C 0.0104(8) 0.0145(9) 0.0239(11) -0.0004(7) -0.0005(7) -0.0019(8)
C11 C 0.0165(9) 0.0138(9) 0.0240(11) 0.0009(8) -0.0008(8) 0.0020(8)
C12 C 0.0105(9) 0.0216(10) 0.0144(9) -0.0033(8) -0.0005(7) -0.0005(8)
C13 C 0.0089(8) 0.0155(9) 0.0149(9) 0.0004(7) 0.0006(7) -0.0030(7)
C14 C 0.0081(8) 0.0132(8) 0.0156(9) -0.0011(7) 0.0009(7) -0.0041(7)
C15 C 0.0111(8) 0.0155(9) 0.0166(9) 0.0000(7) -0.0005(7) 0.0000(7)
C16 C 0.0107(8) 0.0180(9) 0.0188(10) 0.0001(7) 0.0011(7) -0.0020(8)

loop_
_atom_type_symbol
_atom_type_scat_dispersion_real
_atom_type_scat_dispersion_imag
_atom_type_scat_source
C 0.0033 0.0016 'International Tables Vol C tables 4.2.6.8 and 6.1.1.1'
H 0.0000 0.0000 'International Tables Vol C tables 4.2.6.8 and 6.1.1.1'
N 0.0061 0.0033 'International Tables Vol C tables 4.2.6.8 and 6.1.1.1'
O 0.0106 0.0060 'International Tables Vol C tables 4.2.6.8 and 6.1.1.1'

loop_
_geom_angle_atom_site_label_1
_geom_angle_atom_site_label_2
_geom_angle_atom_site_label_3
_geom_angle
O1 N3 O2 124.78(19)
O1 N3 C4 118.62(18)
O2 N3 C4 116.59(18)
O3 N4 O4 124.52(19)
O3 N4 C12 118.12(17)
O4 N4 C12 117.35(18)
C2 C1 C14 122.15(17)
C2 C1 C15 119.59(17)
C14 C1 C15 118.26(17)
C1 C2 C3 122.15(17)
C1 C2 C7 118.98(17)
C3 C2 C7 118.88(18)
C2 C3 C4 118.00(18)
C2 C3 H1c3 121
C4 C3 H1c3 121
N3 C4 C3 118.16(18)
N3 C4 C5 117.58(17)
C3 C4 C5 124.26(19)
C4 C5 C6 118.58(19)
C4 C5 H1c5 120.71
C6 C5 H1c5 120.71
C5 C6 C7 120.81(18)
C5 C6 H1c6 119.59
C7 C6 H1c6 119.59
C2 C7 C6 119.44(17)
C2 C7 C8 118.67(18)
C6 C7 C8 121.89(17)
C7 C8 C9 122.57(17)
C7 C8 C16 119.03(18)
C9 C8 C16 118.38(17)
C8 C9 C10 121.67(17)
C8 C9 C14 118.80(17)
C10 C9 C14 119.52(18)
C9 C10 C11 120.30(18)
C9 C10 H1c10 119.85
C11 C10 H1c10 119.85
C10 C11 C12 119.13(19)
C10 C11 H1c11 120.44
C12 C11 H1c11 120.44
N4 C12 C11 118.06(18)
N4 C12 C13 118.05(18)
C11 C12 C13 123.88(19)
C12 C13 C14 118.02(18)
C12 C13 H1c13 120.99
C14 C13 H1c13 120.99
C1 C14 C9 118.84(17)
C1 C14 C13 122.02(17)
C9 C14 C13 119.14(17)
N1 C15 C1 177.5(2)
N2 C16 C8 178.5(2)

loop_
_geom_bond_atom_site_label_1
_geom_bond_atom_site_label_2
_geom_bond_distance
O1 N3 1.209(3)
O2 N3 1.226(3)
O3 N4 1.225(3)
O4 N4 1.223(3)
N1 C15 1.141(3)
N2 C16 1.152(3)
N3 C4 1.483(3)
N4 C12 1.479(3)
C1 C2 1.406(3)
C1 C14 1.416(3)
C1 C15 1.448(3)
C2 C3 1.435(3)
C2 C7 1.439(3)
C3 C4 1.358(3)
C3 H1c3 0.96
C4 C5 1.416(3)
C5 C6 1.361(3)
C5 H1c5 0.96
C6 C7 1.425(3)
C6 H1c6 0.96
C7 C8 1.406(3)
C8 C9 1.409(3)
C8 C16 1.439(3)
C9 C10 1.427(3)
C9 C14 1.433(3)
C10 C11 1.358(3)
C10 H1c10 0.96
C11 C12 1.410(3)
C11 H1c11 0.96
C12 C13 1.362(3)
C13 C14 1.426(3)
C13 H1c13 0.96
